data_7121770
loop_
_publ_author_name
'Bruno, Rosaria'
'Marino, Nadia'
'Bartella, Lucia'
'Di Donna, Leonardo'
'De Munno, Giovanni'
'Pardo, Emilio'
'Armentano, Donatella'

_publ_section_title
;
 Highly efficient temperature-dependent chiral separation with a
 nucleotide-based coordination polymer.
;
_journal_issue 49
_journal_name_full 'Chemical communications (Cambridge, England)'
_journal_page_first 6356
_journal_page_last 6359
_journal_paper_doi 10.1039/c8cc03544j
_journal_volume 54
_journal_year 2018
_chemical_formula_sum 'C108 H187 Cu7 N30 O96 P4'
_chemical_formula_weight 4010.52
_space_group_crystal_system monoclinic
_space_group_IT_number 4
_space_group_name_Hall 'P 2yb'
_space_group_name_H-M_alt 'P 1 21 1'
_symmetry_space_group_name_Hall 'P 2yb'
_symmetry_space_group_name_H-M 'P 1 21 1'
_atom_sites_solution_hydrogens geom
_audit_creation_method SHELXL-2013
_audit_update_record
;
2018-05-02 deposited with the CCDC.
2018-05-29 downloaded from the CCDC.
;
_cell_angle_alpha 90
_cell_angle_beta 94.964(3)
_cell_angle_gamma 90
_cell_formula_units_Z 2
_cell_length_a 15.3831(8)
_cell_length_b 35.7449(18)
_cell_length_c 16.8107(8)
_cell_measurement_reflns_used 9610
_cell_measurement_temperature 100(2)
_cell_measurement_theta_max 24.05
_cell_measurement_theta_min 2.15
_cell_volume 9209.0(8)
_computing_cell_refinement 'Bruker APEX'
_computing_data_collection 'Bruker APEX'
_computing_data_reduction 'Bruker SAINT'
_computing_molecular_graphics 'Bruker SHELXTL'
_computing_publication_material 'Bruker SHELXTL'
_computing_structure_refinement 'SHELXL-2013 (Sheldrick, 2013)'
_computing_structure_solution 'SHELXS-2013 (Sheldrick, 2013)'
_diffrn_ambient_temperature 100(2)
_diffrn_measured_fraction_theta_full 1.000
_diffrn_measured_fraction_theta_max 0.992
_diffrn_measurement_device_type 'CCD area detector'
_diffrn_measurement_method 'phi and omega scans'
_diffrn_radiation_type MoK\a
_diffrn_radiation_wavelength 0.71073
_diffrn_reflns_av_R_equivalents 0.1061
_diffrn_reflns_av_unetI/netI 0.1020
_diffrn_reflns_Laue_measured_fraction_full 1.000
_diffrn_reflns_Laue_measured_fraction_max 0.992
_diffrn_reflns_limit_h_max 18
_diffrn_reflns_limit_h_min -19
_diffrn_reflns_limit_k_max 44
_diffrn_reflns_limit_k_min -44
_diffrn_reflns_limit_l_max 20
_diffrn_reflns_limit_l_min -20
_diffrn_reflns_number 191551
_diffrn_reflns_point_group_measured_fraction_full 0.999
_diffrn_reflns_point_group_measured_fraction_max 0.989
_diffrn_reflns_theta_full 25.242
_diffrn_reflns_theta_max 26.206
_diffrn_reflns_theta_min 1.343
_diffrn_source 'fine-focus sealed tube'
_exptl_absorpt_coefficient_mu 0.933
_exptl_absorpt_correction_T_max 0.821
_exptl_absorpt_correction_T_min 0.790
_exptl_absorpt_correction_type multi-scan
_exptl_absorpt_process_details sadabs
_exptl_crystal_colour light-blue
_exptl_crystal_density_diffrn 1.446
_exptl_crystal_description prism
_exptl_crystal_F_000 4152
_exptl_crystal_recrystallization_method 'slow evaporation'
_exptl_crystal_size_max 0.28
_exptl_crystal_size_mid 0.22
_exptl_crystal_size_min 0.22
_platon_squeeze_details
;
;
_refine_diff_density_max 0.927
_refine_diff_density_min -0.685
_refine_diff_density_rms 0.109
_refine_ls_abs_structure_details
;
 Flack x determined using 9466 quotients [(I+)-(I-)]/[(I+)+(I-)]
 (Parsons and Flack (2004), Acta Cryst. A60, s61).
;
_refine_ls_abs_structure_Flack 0.047(9)
_refine_ls_extinction_method none
_refine_ls_goodness_of_fit_ref 0.968
_refine_ls_hydrogen_treatment constr
_refine_ls_matrix_type full
_refine_ls_number_parameters 1686
_refine_ls_number_reflns 36589
_refine_ls_number_restraints 787
_refine_ls_restrained_S_all 0.963
_refine_ls_R_factor_all 0.0923
_refine_ls_R_factor_gt 0.0666
_refine_ls_shift/su_max 0.021
_refine_ls_shift/su_mean 0.000
_refine_ls_structure_factor_coef Fsqd
_refine_ls_weighting_details 'w=1/[\s^2^(Fo^2^)+(0.1007P)^2^] where P=(Fo^2^+2Fc^2^)/3'
_refine_ls_weighting_scheme calc
_refine_ls_wR_factor_gt 0.1639
_refine_ls_wR_factor_ref 0.1751
_reflns_Friedel_coverage 0.960
_reflns_Friedel_fraction_full 0.999
_reflns_Friedel_fraction_max 0.986
_reflns_number_gt 25086
_reflns_number_total 36589
_reflns_threshold_expression 'I > 2\s(I)'
_cod_data_source_file c8cc03544j2.cif
_cod_data_source_block CuCMP1_SQ
_cod_depositor_comments 'Adding full bibliography for 7121770--7121771.cif.'
_cod_database_code 7121770
_shelx_space_group_comment
;
The symmetry employed for this shelxl refinement is uniquely defined
by the following loop, which should always be used as a source of
symmetry information in preference to the above space-group names.
They are only intended as comments.
;
_shelxl_version_number 2013-4

loop_
_space_group_symop_operation_xyz
'x, y, z'
'-x, y+1/2, -z'

loop_
_atom_site_label
_atom_site_type_symbol
_atom_site_fract_x
_atom_site_fract_y
_atom_site_fract_z
_atom_site_U_iso_or_equiv
_atom_site_adp_type
_atom_site_occupancy
_atom_site_site_symmetry_order
_atom_site_calc_flag
_atom_site_refinement_flags_posn
_atom_site_refinement_flags_adp
Cu1 Cu -0.42298(7) 1.62135(5) 0.34650(6) 0.0299(3) Uani 1 1 d . .
Cu2 Cu -0.17684(7) 1.61503(5) 0.52472(6) 0.0302(3) Uani 1 1 d . .
Cu3 Cu -0.27334(7) 1.58777(5) 0.23273(6) 0.0279(2) Uani 1 1 d . .
Cu4 Cu -0.06776(7) 1.59793(5) 0.27408(6) 0.0303(3) Uani 1 1 d . .
Cu5 Cu -0.17724(7) 1.56175(5) -0.00953(6) 0.0304(3) Uani 1 1 d . .
Cu6 Cu 0.06546(8) 1.53952(6) 0.18718(10) 0.0663(5) Uani 1 1 d . .
Cu7 Cu -0.35788(7) 1.33862(5) 0.80278(6) 0.0263(2) Uani 1 1 d . .
O1W O -0.4941(4) 1.6545(2) 0.4317(4) 0.0445(17) Uani 1 1 d . .
O2W O -0.3110(4) 1.63083(19) 0.5566(4) 0.0374(15) Uani 1 1 d . .
O3W O -0.0519(5) 1.5327(3) -0.0468(4) 0.061(2) Uani 1 1 d . .
O4W O 0.1568(7) 1.5087(3) 0.1168(7) 0.105(4) Uani 1 1 d . U
P1 P -0.30198(16) 1.56093(8) 0.41033(13) 0.0308(5) Uani 1 1 d . .
O1 O -0.3829(4) 1.58404(18) 0.4296(4) 0.0358(15) Uani 1 1 d . .
O2 O -0.2187(4) 1.57593(18) 0.4510(3) 0.0334(14) Uani 1 1 d . .
O3 O -0.2998(4) 1.55494(18) 0.3191(3) 0.0363(15) Uani 1 1 d . .
O4 O -0.3097(4) 1.52054(18) 0.4515(4) 0.0404(16) Uani 1 1 d . .
P2 P -0.22058(14) 1.65145(7) 0.35899(13) 0.0257(5) Uani 1 1 d . .
O5 O -0.3200(4) 1.65267(17) 0.3661(3) 0.0312(14) Uani 1 1 d . .
O6 O -0.1662(4) 1.65108(18) 0.4388(4) 0.0332(14) Uani 1 1 d . .
O7 O -0.1975(4) 1.62159(16) 0.2990(3) 0.0292(13) Uani 1 1 d . .
O8 O -0.1916(4) 1.68952(17) 0.3152(3) 0.0301(13) Uani 1 1 d . .
P3 P -0.13552(15) 1.52482(8) 0.16604(13) 0.0292(5) Uani 1 1 d . .
O9 O -0.1426(4) 1.56086(17) 0.2139(3) 0.0302(13) Uani 1 1 d . .
O10 O -0.1812(4) 1.52804(17) 0.0823(3) 0.0304(14) Uani 1 1 d . .
O11 O -0.0438(4) 1.5096(2) 0.1700(5) 0.0486(19) Uani 1 1 d . .
O12 O -0.1912(4) 1.49533(17) 0.2132(4) 0.0347(15) Uani 1 1 d . .
P4 P -0.02776(19) 1.60779(10) 0.09533(16) 0.0498(8) Uani 1 1 d . .
O13 O -0.0415(4) 1.62440(19) 0.1759(4) 0.0371(15) Uani 1 1 d . .
O14 O -0.1116(5) 1.6036(2) 0.0410(4) 0.058(2) Uani 1 1 d . .
O15 O 0.0280(5) 1.5725(3) 0.1000(5) 0.063(2) Uani 1 1 d . .
O16 O 0.0333(6) 1.6378(3) 0.0532(5) 0.084(3) Uani 1 1 d . .
N1 N -0.45956(2) 1.64997(2) 0.24516(2) 0.0314(17) Uani 1 1 d . .
N2 N -0.51988(4) 1.58580(3) 0.30009(6) 0.0328(17) Uani 1 1 d . .
C1 C -0.42925(2) 1.68222(2) 0.21756(3) 0.041(2) Uani 1 1 d . .
H1A H -0.3845 1.6948 0.2495 0.049 Uiso 1 1 calc R U
C2 C -0.4593(7) 1.6984(3) 0.1448(6) 0.045(3) Uani 1 1 d . .
H2A H -0.4354 1.7214 0.1287 0.054 Uiso 1 1 calc R U
C3 C -0.5239(7) 1.6809(3) 0.0966(6) 0.049(3) Uani 1 1 d . .
H3A H -0.5441 1.6918 0.0469 0.059 Uiso 1 1 calc R U
C4 C -0.5605(6) 1.6465(3) 0.1205(6) 0.041(2) Uani 1 1 d . .
C5 C -0.6274(7) 1.6251(4) 0.0792(6) 0.057(3) Uani 1 1 d . .
H5A H -0.6518 1.6337 0.0287 0.068 Uiso 1 1 calc R U
C6 C -0.6587(6) 1.5921(4) 0.1093(6) 0.050(3) Uani 1 1 d . .
H6A H -0.7045 1.5790 0.0796 0.060 Uiso 1 1 calc R U
C7 C -0.6237(6) 1.5775(3) 0.1837(6) 0.040(2) Uani 1 1 d . .
C8 C -0.6505(6) 1.5433(3) 0.2157(6) 0.043(2) Uani 1 1 d . .
H8A H -0.6949 1.5287 0.1878 0.051 Uiso 1 1 calc R U
C9 C -0.6110(6) 1.5313(3) 0.2885(7) 0.043(2) Uani 1 1 d . .
H9A H -0.6267 1.5081 0.3109 0.052 Uiso 1 1 calc R U
C10 C -0.5472(6) 1.5544(3) 0.3281(6) 0.037(2) Uani 1 1 d . .
H10A H -0.5221 1.5464 0.3790 0.045 Uiso 1 1 calc R U
C11 C -0.5579(5) 1.5975(3) 0.2290(5) 0.035(2) Uani 1 1 d . .
C12 C -0.5249(6) 1.6320(3) 0.1989(6) 0.034(2) Uani 1 1 d . .
N3 N -0.09896(2) 1.64731(2) 0.59831(2) 0.0315(17) Uani 1 1 d . .
N4 N -0.15434(4) 1.57688(4) 0.61560(5) 0.0361(19) Uani 1 1 d . .
C13 C -0.07149(2) 1.68225(2) 0.58973(2) 0.035(2) Uani 1 1 d . .
H13A H -0.0947 1.6961 0.5446 0.042 Uiso 1 1 calc R U
C14 C -0.0107(6) 1.6995(3) 0.6434(6) 0.043(2) Uani 1 1 d . .
H14A H 0.0067 1.7245 0.6340 0.052 Uiso 1 1 calc R U
C15 C 0.0236(7) 1.6814(3) 0.7077(7) 0.053(3) Uani 1 1 d . .
H15A H 0.0647 1.6937 0.7442 0.064 Uiso 1 1 calc R U
C16 C -0.0008(7) 1.6439(3) 0.7223(6) 0.051(3) Uani 1 1 d . .
C17 C 0.0291(7) 1.6210(4) 0.7899(6) 0.049(3) Uani 1 1 d . .
H17A H 0.0719 1.6308 0.8284 0.059 Uiso 1 1 calc R U
C18 C -0.0015(7) 1.5864(4) 0.8005(6) 0.053(3) Uani 1 1 d . .
H18A H 0.0188 1.5724 0.8465 0.064 Uiso 1 1 calc R U
C19 C -0.0663(7) 1.5698(4) 0.7410(6) 0.049(3) Uani 1 1 d . .
C20 C -0.1018(7) 1.5339(3) 0.7472(6) 0.049(3) Uani 1 1 d . .
H20A H -0.0858 1.5194 0.7936 0.059 Uiso 1 1 calc R U
C21 C -0.1589(7) 1.5189(4) 0.6884(6) 0.052(3) Uani 1 1 d . .
H21A H -0.1808 1.4942 0.6912 0.063 Uiso 1 1 calc R U
C22 C -0.1832(7) 1.5432(3) 0.6227(6) 0.042(2) Uani 1 1 d . .
H22A H -0.2234 1.5339 0.5813 0.050 Uiso 1 1 calc R U
C23 C -0.0950(6) 1.5912(3) 0.6765(5) 0.035(2) Uani 1 1 d . .
C24 C -0.0659(6) 1.6282(3) 0.6657(5) 0.039(2) Uani 1 1 d . .
N5 N -0.28078(2) 1.62529(2) 0.14148(2) 0.0319(17) Uani 1 1 d . .
N6 N -0.36160(4) 1.56055(3) 0.15878(5) 0.0341(18) Uani 1 1 d . .
C25 C -0.24015(2) 1.65783(2) 0.13279(3) 0.050(3) Uani 1 1 d . .
H25A H -0.2007 1.6659 0.1760 0.060 Uiso 1 1 calc R U
C26 C -0.2504(6) 1.6809(3) 0.0664(6) 0.041(2) Uani 1 1 d . .
H26A H -0.2173 1.7032 0.0636 0.050 Uiso 1 1 calc R U
C27 C -0.3112(7) 1.6704(3) 0.0035(6) 0.045(3) Uani 1 1 d . .
H27A H -0.3204 1.6857 -0.0426 0.054 Uiso 1 1 calc R U
C28 C -0.3590(6) 1.6365(3) 0.0093(6) 0.040(2) Uani 1 1 d . .
C29 C -0.4254(6) 1.6233(4) -0.0495(6) 0.043(3) Uani 1 1 d . .
H29A H -0.4395 1.6377 -0.0963 0.052 Uiso 1 1 calc R U
C30 C -0.4671(7) 1.5917(3) -0.0397(6) 0.047(3) Uani 1 1 d . .
H30A H -0.5111 1.5842 -0.0796 0.056 Uiso 1 1 calc R U
C31 C -0.4485(6) 1.5676(3) 0.0299(6) 0.046(3) Uani 1 1 d . .
C32 C -0.4924(6) 1.5335(3) 0.0458(6) 0.050(3) Uani 1 1 d . .
H32A H -0.5387 1.5249 0.0094 0.060 Uiso 1 1 calc R U
C33 C -0.4676(6) 1.5128(3) 0.1146(6) 0.040(2) Uani 1 1 d . .
H33A H -0.4940 1.4894 0.1247 0.048 Uiso 1 1 calc R U
C34 C -0.4001(6) 1.5285(3) 0.1696(5) 0.035(2) Uani 1 1 d . .
H34A H -0.3825 1.5147 0.2166 0.041 Uiso 1 1 calc R U
C35 C -0.3864(5) 1.5807(3) 0.0910(5) 0.038(2) Uani 1 1 d . .
C36 C -0.3401(6) 1.6150(3) 0.0792(5) 0.033(2) Uani 1 1 d . .
N7 N 0.00163(2) 1.63591(2) 0.33879(2) 0.0376(19) Uani 1 1 d . .
N8 N -0.04290(4) 1.56606(4) 0.37320(6) 0.0379(19) Uani 1 1 d . .
C37 C 0.02457(2) 1.67190(2) 0.32106(3) 0.037(2) Uani 1 1 d . .
H37A H 0.0087 1.6812 0.2689 0.045 Uiso 1 1 calc R U
C38 C 0.0703(6) 1.6954(3) 0.3765(6) 0.044(3) Uani 1 1 d . .
H38A H 0.0811 1.7208 0.3641 0.053 Uiso 1 1 calc R U
C39 C 0.1002(6) 1.6801(3) 0.4520(7) 0.050(3) Uani 1 1 d . .
H39A H 0.1329 1.6954 0.4900 0.059 Uiso 1 1 calc R U
C40 C 0.0827(6) 1.6436(3) 0.4712(6) 0.038(2) Uani 1 1 d . .
C41 C 0.1076(6) 1.6259(4) 0.5497(6) 0.050(3) Uani 1 1 d . .
H41A H 0.1391 1.6399 0.5905 0.060 Uiso 1 1 calc R U
C42 C 0.0861(6) 1.5899(3) 0.5639(6) 0.045(3) Uani 1 1 d . .
H42A H 0.1080 1.5785 0.6126 0.054 Uiso 1 1 calc R U
C43 C 0.0316(6) 1.5688(3) 0.5079(5) 0.040(3) Uani 1 1 d . .
C44 C 0.0036(7) 1.5314(3) 0.5205(6) 0.045(3) Uani 1 1 d . .
H44A H 0.0215 1.5190 0.5692 0.054 Uiso 1 1 calc R U
C45 C -0.0499(6) 1.5127(3) 0.4618(6) 0.043(2) Uani 1 1 d . .
H45A H -0.0683 1.4878 0.4704 0.052 Uiso 1 1 calc R U
C46 C -0.0769(7) 1.5317(3) 0.3879(6) 0.046(3) Uani 1 1 d . .
H46A H -0.1180 1.5204 0.3498 0.055 Uiso 1 1 calc R U
C47 C 0.0066(6) 1.5844(3) 0.4318(5) 0.037(2) Uani 1 1 d . .
C48 C 0.0324(6) 1.6213(3) 0.4146(5) 0.035(2) Uani 1 1 d . .
N9 N -0.20591(2) 1.59475(2) -0.10459(2) 0.0285(16) Uani 1 1 d . .
N10 N -0.27417(4) 1.53095(3) -0.06631(5) 0.0316(17) Uani 1 1 d . .
C49 C -0.17025(2) 1.62808(2) -0.12459(2) 0.035(2) Uani 1 1 d . .
H49A H -0.1211 1.6373 -0.0923 0.042 Uiso 1 1 calc R U
C50 C -0.2030(6) 1.6493(3) -0.1906(5) 0.038(2) Uani 1 1 d . .
H50A H -0.1809 1.6737 -0.1982 0.045 Uiso 1 1 calc R U
C51 C -0.2662(6) 1.6352(3) -0.2439(6) 0.037(2) Uani 1 1 d . .
H51A H -0.2845 1.6488 -0.2909 0.045 Uiso 1 1 calc R U
C52 C -0.3034(6) 1.6012(3) -0.2297(5) 0.033(2) Uani 1 1 d . .
C53 C -0.3783(7) 1.5843(3) -0.2783(6) 0.047(3) Uani 1 1 d . .
H53A H -0.4018 1.5967 -0.3253 0.057 Uiso 1 1 calc R U
C54 C -0.4139(6) 1.5516(3) -0.2571(6) 0.039(2) Uani 1 1 d . .
H54A H -0.4612 1.5414 -0.2901 0.047 Uiso 1 1 calc R U
C55 C -0.3810(6) 1.5313(3) -0.1835(5) 0.032(2) Uani 1 1 d . .
C56 C -0.4181(6) 1.4984(2) -0.1526(5) 0.033(2) Uani 1 1 d . .
H56A H -0.4672 1.4870 -0.1811 0.039 Uiso 1 1 calc R U
C57 C -0.3842(7) 1.4831(3) -0.0831(6) 0.042(2) Uani 1 1 d . .
H57A H -0.4083 1.4607 -0.0637 0.051 Uiso 1 1 calc R U
C58 C -0.3140(6) 1.5002(2) -0.0402(6) 0.034(2) Uani 1 1 d . .
H58A H -0.2930 1.4899 0.0098 0.040 Uiso 1 1 calc R U
C59 C -0.3100(6) 1.5465(2) -0.1371(5) 0.0288(19) Uani 1 1 d . .
C60 C -0.2706(6) 1.5813(3) -0.1584(5) 0.034(2) Uani 1 1 d . .
N11 N 0.14844(2) 1.57813(2) 0.24285(2) 0.062(3) Uiso 1 1 d . .
N12 N 0.10456(4) 1.50816(5) 0.28435(7) 0.072(3) Uiso 1 1 d . .
C61 C 0.16739(2) 1.60834(2) 0.22493(3) 0.085(4) Uiso 1 1 d . .
H61A H 0.1450 1.6143 0.1720 0.102 Uiso 1 1 calc R U
C62 C 0.2200(13) 1.6415(6) 0.2655(12) 0.117(6) Uiso 1 1 d . .
H62A H 0.2280 1.6664 0.2479 0.140 Uiso 1 1 calc R U
C63 C 0.2496(12) 1.6246(6) 0.3309(12) 0.111(6) Uiso 1 1 d . .
H63A H 0.2891 1.6413 0.3591 0.133 Uiso 1 1 calc R U
C64 C 0.2470(13) 1.5852(6) 0.3864(12) 0.115(6) Uiso 1 1 d . .
C65 C 0.2658(10) 1.5593(5) 0.4539(9) 0.081(4) Uiso 1 1 d . .
H65A H 0.3058 1.5692 0.4948 0.097 Uiso 1 1 calc R U
C66 C 0.2451(13) 1.5333(6) 0.4659(13) 0.118(6) Uiso 1 1 d . .
H66A H 0.2644 1.5232 0.5167 0.141 Uiso 1 1 calc R U
C68 C 0.1888(12) 1.5095(5) 0.4132(11) 0.098(5) Uiso 1 1 d . .
C67 C 0.1666(13) 1.4792(6) 0.4266(13) 0.116(6) Uiso 1 1 d . .
H67A H 0.1861 1.4690 0.4772 0.139 Uiso 1 1 calc R U
C69 C 0.1087(10) 1.4544(5) 0.3698(10) 0.090(5) Uiso 1 1 d . .
H69A H 0.0925 1.4292 0.3790 0.108 Uiso 1 1 calc R U
C70 C 0.0837(11) 1.4763(5) 0.3005(10) 0.090(5) Uiso 1 1 d . .
H70A H 0.0452 1.4643 0.2612 0.108 Uiso 1 1 calc R U
C71 C 0.1591(11) 1.5258(5) 0.3422(10) 0.088(5) Uiso 1 1 d . .
C72 C 0.1768(10) 1.5660(5) 0.3105(9) 0.086(4) Uiso 1 1 d . .
N1A N -0.35156(5) 1.41656(2) 0.62192(5) 0.0384(16) Uani 1 1 d . U
C2A C -0.34066(11) 1.38644(5) 0.67263(11) 0.040(2) Uani 1 1 d . U
O2A O -0.2828(2) 1.36252(11) 0.6657(2) 0.0464(17) Uani 1 1 d . U
N3A N -0.3977(2) 1.38324(11) 0.7339(2) 0.0367(16) Uani 1 1 d . U
C4A C -0.4588(2) 1.40963(11) 0.7389(2) 0.0378(19) Uani 1 1 d . U
N4A N -0.5110(2) 1.40479(11) 0.7988(2) 0.049(2) Uani 1 1 d . U
H4AA H -0.5033 1.3854 0.8308 0.059 Uiso 1 1 calc R U
H4AB H -0.5526 1.4210 0.8057 0.059 Uiso 1 1 calc R U
C5A C -0.4706(2) 1.44054(11) 0.6874(2) 0.043(2) Uani 1 1 d . U
H5AA H -0.5149 1.4586 0.6934 0.051 Uiso 1 1 calc R U
C6A C -0.4139(2) 1.44349(11) 0.6271(2) 0.044(2) Uani 1 1 d . U
H6AA H -0.4187 1.4638 0.5904 0.053 Uiso 1 1 calc R U
O1'A O -0.2864(5) 1.45447(19) 0.5263(4) 0.0500(18) Uani 1 1 d . U
C1'A C -0.28697(8) 1.41779(4) 0.55746(8) 0.0404(19) Uani 1 1 d . U
H1'A H -0.2272 1.4108 0.5810 0.048 Uiso 1 1 calc R U
C2'A C -0.3162(9) 1.3911(3) 0.4874(6) 0.053(2) Uani 1 1 d . U
H2'A H -0.3537 1.3704 0.5054 0.063 Uiso 1 1 calc R U
O2'A O -0.2434(6) 1.3768(2) 0.4514(4) 0.064(2) Uani 1 1 d . U
H2'B H -0.2525 1.3784 0.4015 0.096 Uiso 1 1 calc R U
C3'A C -0.3694(8) 1.4183(3) 0.4321(6) 0.046(2) Uani 1 1 d . U
H3'A H -0.4278 1.4226 0.4524 0.055 Uiso 1 1 calc R U
O3'A O -0.3805(5) 1.4061(2) 0.3497(4) 0.0506(18) Uani 1 1 d . U
H3'B H -0.3328 1.3982 0.3358 0.076 Uiso 1 1 calc R U
C4'A C -0.3153(8) 1.4545(3) 0.4399(5) 0.045(2) Uani 1 1 d . U
H4'A H -0.2642 1.4532 0.4071 0.054 Uiso 1 1 calc R U
C5'A C -0.3681(7) 1.4903(3) 0.4215(6) 0.040(2) Uani 1 1 d . U
H5'A H -0.3835 1.4929 0.3633 0.047 Uiso 1 1 calc R U
H5'B H -0.4224 1.4902 0.4491 0.047 Uiso 1 1 calc R U
N1B N -0.41436(11) 1.78411(2) 0.27262(4) 0.0371(17) Uani 1 1 d . U
C2B C -0.4821(3) 1.80613(4) 0.23794(11) 0.0299(17) Uani 1 1 d . U
O2B O -0.4688(4) 1.82592(8) 0.1795(2) 0.0388(15) Uani 1 1 d . U
N3B N -0.5612(4) 1.80519(8) 0.2695(2) 0.0354(16) Uani 1 1 d . U
H3BA H -0.6038 1.8192 0.2473 0.042 Uiso 1 1 calc R U
C4B C -0.5767(5) 1.78436(9) 0.3314(2) 0.040(2) Uani 1 1 d . U
N4B N -0.6565(5) 1.78423(9) 0.3610(2) 0.064(3) Uani 1 1 d . U
H4BA H -0.6989 1.7982 0.3387 0.077 Uiso 1 1 calc R U
H4BB H -0.6656 1.7701 0.4024 0.077 Uiso 1 1 calc R U
C5B C -0.5059(5) 1.76138(9) 0.3676(2) 0.044(2) Uani 1 1 d . U
H5BA H -0.5151 1.7461 0.4123 0.053 Uiso 1 1 calc R U
C6B C -0.4314(5) 1.76166(9) 0.3396(2) 0.047(2) Uani 1 1 d . U
H6BA H -0.3859 1.7465 0.3640 0.056 Uiso 1 1 calc R U
O1'B O -0.2874(4) 1.75031(18) 0.2539(4) 0.0386(14) Uani 1 1 d . U
C1'B C -0.33156(18) 1.78537(3) 0.23888(7) 0.047(2) Uani 1 1 d . U
H1'B H -0.3417 1.7893 0.1799 0.057 Uiso 1 1 calc R U
C2'B C -0.2682(7) 1.8171(3) 0.2761(8) 0.058(3) Uani 1 1 d . U
H2'C H -0.3004 1.8385 0.2981 0.069 Uiso 1 1 calc R U
O2'B O -0.2112(6) 1.8287(3) 0.2159(6) 0.086(3) Uani 1 1 d . U
H2'D H -0.1777 1.8457 0.2347 0.129 Uiso 1 1 calc R U
C3'B C -0.2127(8) 1.7947(3) 0.3421(7) 0.051(2) Uani 1 1 d . U
H3'C H -0.2470 1.7917 0.3896 0.061 Uiso 1 1 calc R U
O3'B O -0.1317(5) 1.8110(2) 0.3664(5) 0.061(2) Uani 1 1 d . U
H3'D H -0.1051 1.7977 0.4017 0.092 Uiso 1 1 calc R U
C4'B C -0.2029(6) 1.7564(3) 0.3023(6) 0.0352(18) Uani 1 1 d . U
H4'B H -0.1538 1.7569 0.2670 0.042 Uiso 1 1 calc R U
C5'B C -0.1923(6) 1.7244(2) 0.3590(6) 0.033(2) Uani 1 1 d . U
H5'C H -0.1370 1.7272 0.3932 0.040 Uiso 1 1 calc R U
H5'D H -0.2410 1.7243 0.3939 0.040 Uiso 1 1 calc R U
N1C N -0.28543(7) 1.40443(2) 0.00136(6) 0.0263(14) Uani 1 1 d . U
C2C C -0.32725(17) 1.38084(4) -0.05824(14) 0.0308(18) Uani 1 1 d . U
O2C O -0.4010(3) 1.36752(7) -0.0520(2) 0.0347(14) Uani 1 1 d . U
N3C N -0.2809(3) 1.37351(7) -0.1240(2) 0.0325(16) Uani 1 1 d . U
H3CA H -0.3053 1.3590 -0.1618 0.039 Uiso 1 1 calc R U
C4C C -0.2013(3) 1.38726(8) -0.1332(3) 0.043(2) Uani 1 1 d . U
N4C N -0.1638(3) 1.37861(8) -0.1971(3) 0.072(3) Uani 1 1 d . U
H4CA H -0.1907 1.3640 -0.2334 0.087 Uiso 1 1 calc R U
H4CB H -0.1116 1.3874 -0.2040 0.087 Uiso 1 1 calc R U
C5C C -0.1646(3) 1.41069(8) -0.0701(3) 0.049(3) Uani 1 1 d . U
H5CA H -0.1083 1.4211 -0.0738 0.059 Uiso 1 1 calc R U
C6C C -0.2073(3) 1.41833(8) -0.0061(3) 0.042(2) Uani 1 1 d . U
H6CA H -0.1808 1.4340 0.0347 0.050 Uiso 1 1 calc R U
O1'C O -0.3010(4) 1.44435(17) 0.1116(3) 0.0342(14) Uani 1 1 d . U
C1'C C -0.33756(12) 1.41193(2) 0.07238(9) 0.0323(18) Uani 1 1 d . U
H1'C H -0.4001 1.4166 0.0536 0.039 Uiso 1 1 calc R U
C2'C C -0.3313(7) 1.3799(3) 0.1355(5) 0.041(2) Uani 1 1 d . U
H2'E H -0.3213 1.3552 0.1099 0.049 Uiso 1 1 calc R U
O2'C O -0.4056(5) 1.3792(2) 0.1757(4) 0.0553(19) Uani 1 1 d . U
H2'F H -0.3939 1.3868 0.2226 0.083 Uiso 1 1 calc R U
C3'C C -0.2525(7) 1.3914(3) 0.1913(5) 0.042(2) Uani 1 1 d . U
H3'E H -0.1986 1.3849 0.1650 0.050 Uiso 1 1 calc R U
O3'C O -0.2450(5) 1.37665(19) 0.2672(4) 0.0495(18) Uani 1 1 d . U
H3'F H -0.2850 1.3851 0.2930 0.074 Uiso 1 1 calc R U
C4'C C -0.2626(7) 1.4349(3) 0.1905(5) 0.0360(19) Uani 1 1 d . U
H4'C H -0.3028 1.4426 0.2312 0.043 Uiso 1 1 calc R U
C5'C C -0.1749(7) 1.4556(3) 0.2060(6) 0.040(2) Uani 1 1 d . U
H5'E H -0.1433 1.4462 0.2558 0.048 Uiso 1 1 calc R U
H5'F H -0.1383 1.4510 0.1614 0.048 Uiso 1 1 calc R U
N1D N -0.19712(6) 1.25107(2) 0.87191(4) 0.052(2) Uani 1 1 d . U
C2D C -0.24030(15) 1.28116(5) 0.83752(11) 0.0372(19) Uani 1 1 d . U
O2D O -0.2129(3) 1.29829(10) 0.7821(2) 0.0407(16) Uani 1 1 d . U
N3D N -0.3167(3) 1.29244(10) 0.8662(2) 0.0309(15) Uani 1 1 d . U
C4D C -0.3485(3) 1.27404(11) 0.9274(2) 0.0347(18) Uani 1 1 d . U
N4D N -0.4232(3) 1.28536(11) 0.9548(2) 0.057(3) Uani 1 1 d . U
H4DA H -0.4513 1.3047 0.9329 0.068 Uiso 1 1 calc R U
H4DB H -0.4442 1.2734 0.9947 0.068 Uiso 1 1 calc R U
C5D C -0.3039(3) 1.24282(11) 0.9632(2) 0.045(2) Uani 1 1 d . U
H5DA H -0.3260 1.2298 1.0063 0.054 Uiso 1 1 calc R U
C6D C -0.2288(3) 1.23235(11) 0.9337(2) 0.048(2) Uani 1 1 d . U
H6DA H -0.1974 1.2115 0.9565 0.057 Uiso 1 1 calc R U
O1'D O -0.0943(6) 1.2010(3) 0.8571(6) 0.081(2) Uani 1 1 d . U
C1'D C -0.11630(10) 1.23932(3) 0.84120(7) 0.079(3) Uani 1 1 d . U
H1'D H -0.1257 1.2416 0.7818 0.095 Uiso 1 1 calc R U
C2'D C -0.0461(9) 1.2625(5) 0.8649(11) 0.092(3) Uani 1 1 d . U
H2'G H -0.0624 1.2888 0.8770 0.110 Uiso 1 1 calc R U
O2'D O 0.0214(7) 1.2584(3) 0.7971(9) 0.121(4) Uani 1 1 d . U
H2'H H 0.0012 1.2693 0.7553 0.181 Uiso 1 1 calc R U
C3'D C 0.0010(13) 1.2421(5) 0.9330(13) 0.118(4) Uani 1 1 d . U
H3'G H -0.0344 1.2429 0.9802 0.141 Uiso 1 1 calc R U
O3'D O 0.0795(9) 1.2443(4) 0.9559(9) 0.139(5) Uani 1 1 d . U
C4'D C 0.0005(12) 1.2049(5) 0.9014(9) 0.102(4) Uani 1 1 d . U
H4'D H 0.0485 1.1999 0.8663 0.122 Uiso 1 1 calc R U
C5'D C -0.0068(14) 1.1731(5) 0.9731(9) 0.114(6) Uani 1 1 d . U
N1N N -0.6775(10) 0.7031(5) 0.4668(11) 0.121(5) Uani 1 1 d D U
O1N O -0.7075(11) 0.7374(5) 0.4944(11) 0.162(6) Uani 1 1 d D U
O2N O -0.6440(9) 0.6983(4) 0.3993(10) 0.130(5) Uani 1 1 d D U
O3N O -0.6805(8) 0.6752(3) 0.5152(8) 0.106(4) Uani 1 1 d D U
N2N N -0.6231(11) 0.2586(5) 1.0217(11) 0.118(5) Uani 1 1 d D U
O4N O -0.5492(9) 0.2407(4) 1.0490(8) 0.120(4) Uani 1 1 d D U
O5N O -0.6314(9) 0.2761(4) 0.9605(9) 0.118(4) Uani 1 1 d D U
O6N O -0.6897(9) 0.2587(4) 1.0668(9) 0.124(4) Uani 1 1 d D U
N3N N -0.4305(15) 0.8480(5) 0.4612(12) 0.135(7) Uani 1 1 d D U
O7N O -0.4922(13) 0.8687(5) 0.4511(10) 0.165(6) Uani 1 1 d D U
O8N O -0.3953(10) 0.8469(4) 0.3994(10) 0.143(5) Uani 1 1 d D U
O9N O -0.4363(12) 0.8239(5) 0.5209(10) 0.164(6) Uani 1 1 d D U
N4N N -0.094(2) 0.3366(13) 1.024(2) 0.269(16) Uani 1 1 d D U
O10N O -0.1702(18) 0.3228(7) 1.0208(15) 0.233(10) Uani 1 1 d D U
O11N O -0.0779(19) 0.3544(9) 1.0972(16) 0.293(14) Uani 1 1 d D U
O12N O -0.032(2) 0.3422(12) 0.9704(18) 0.327(17) Uani 1 1 d D U

loop_
_atom_site_aniso_label
_atom_site_aniso_U_11
_atom_site_aniso_U_22
_atom_site_aniso_U_33
_atom_site_aniso_U_23
_atom_site_aniso_U_13
_atom_site_aniso_U_12
Cu1 0.0267(5) 0.0379(6) 0.0244(6) 0.0013(5) -0.0010(4) 0.0009(5)
Cu2 0.0323(6) 0.0370(6) 0.0203(6) -0.0016(5) -0.0032(4) 0.0042(5)
Cu3 0.0292(6) 0.0337(6) 0.0199(5) -0.0015(4) -0.0039(4) 0.0026(5)
Cu4 0.0305(6) 0.0361(6) 0.0227(6) -0.0086(5) -0.0075(4) 0.0061(5)
Cu5 0.0352(6) 0.0375(6) 0.0177(5) -0.0032(5) -0.0016(4) -0.0063(5)
Cu6 0.0282(7) 0.0847(11) 0.0836(11) -0.0607(9) -0.0094(7) 0.0065(7)
Cu7 0.0323(6) 0.0283(5) 0.0183(5) -0.0025(4) 0.0028(4) -0.0045(4)
O1W 0.032(4) 0.061(5) 0.043(4) -0.023(3) 0.018(3) -0.005(3)
O2W 0.036(3) 0.053(4) 0.024(3) 0.001(3) 0.003(3) 0.007(3)
O3W 0.046(4) 0.109(7) 0.032(4) 0.013(4) 0.016(3) 0.023(4)
O4W 0.078(7) 0.108(8) 0.128(10) -0.061(7) 0.006(6) -0.009(6)
P1 0.0394(13) 0.0318(12) 0.0200(11) 0.0019(10) -0.0039(10) 0.0016(11)
O1 0.042(4) 0.035(4) 0.029(3) 0.000(3) -0.005(3) -0.001(3)
O2 0.034(3) 0.044(4) 0.021(3) -0.003(3) -0.001(3) 0.000(3)
O3 0.045(4) 0.037(4) 0.026(3) -0.005(3) 0.000(3) -0.010(3)
O4 0.056(4) 0.034(4) 0.031(4) 0.001(3) 0.003(3) -0.002(3)
P2 0.0236(11) 0.0308(12) 0.0222(12) -0.0009(9) -0.0013(9) 0.0001(9)
O5 0.027(3) 0.038(4) 0.029(3) 0.003(3) 0.004(3) 0.008(3)
O6 0.026(3) 0.046(4) 0.027(3) -0.008(3) -0.003(3) 0.003(3)
O7 0.034(3) 0.024(3) 0.028(3) 0.001(3) -0.007(3) 0.002(3)
O8 0.032(3) 0.031(3) 0.027(3) -0.002(3) 0.003(3) -0.006(3)
P3 0.0297(12) 0.0363(13) 0.0204(12) -0.0091(9) -0.0053(9) 0.0009(10)
O9 0.031(3) 0.029(3) 0.030(3) -0.008(3) -0.005(3) 0.009(3)
O10 0.029(3) 0.037(4) 0.025(3) -0.004(3) 0.000(3) -0.009(3)
O11 0.024(3) 0.049(4) 0.071(5) -0.038(4) -0.007(3) 0.011(3)
O12 0.050(4) 0.027(3) 0.027(3) -0.006(3) 0.004(3) 0.001(3)
P4 0.0517(16) 0.068(2) 0.0312(15) -0.0196(13) 0.0104(12) -0.0324(15)
O13 0.040(4) 0.046(4) 0.025(3) -0.010(3) 0.000(3) -0.001(3)
O14 0.086(6) 0.062(5) 0.024(4) -0.005(3) -0.009(4) -0.027(4)
O15 0.035(4) 0.096(7) 0.060(5) -0.045(5) 0.013(4) -0.024(4)
O16 0.093(7) 0.120(8) 0.042(5) -0.031(5) 0.026(5) -0.071(6)
N1 0.020(4) 0.047(5) 0.028(4) -0.006(3) 0.005(3) 0.007(3)
N2 0.027(4) 0.035(4) 0.036(4) -0.004(3) -0.004(3) 0.009(3)
C1 0.048(6) 0.034(5) 0.039(6) -0.001(4) -0.007(5) 0.009(5)
C2 0.039(6) 0.061(7) 0.035(6) -0.004(5) 0.009(5) 0.013(5)
C3 0.043(6) 0.079(8) 0.026(5) 0.012(5) -0.002(5) 0.018(6)
C4 0.023(5) 0.063(7) 0.036(6) 0.003(5) 0.001(4) 0.014(5)
C5 0.042(6) 0.095(10) 0.032(6) 0.009(6) -0.008(5) 0.029(6)
C6 0.028(5) 0.078(8) 0.042(6) -0.019(6) -0.016(4) 0.012(5)
C7 0.034(5) 0.047(6) 0.039(6) -0.013(5) 0.002(4) 0.008(4)
C8 0.027(5) 0.050(6) 0.052(7) -0.013(5) 0.010(5) -0.004(4)
C9 0.030(5) 0.039(6) 0.060(7) -0.014(5) -0.002(5) 0.004(4)
C10 0.030(5) 0.044(6) 0.038(6) 0.000(4) 0.009(4) 0.008(4)
C11 0.014(4) 0.066(7) 0.023(5) -0.011(4) -0.001(3) 0.004(4)
C12 0.027(5) 0.040(5) 0.034(5) -0.008(4) -0.009(4) 0.016(4)
N3 0.029(4) 0.039(5) 0.026(4) -0.004(3) -0.001(3) 0.003(3)
N4 0.033(4) 0.049(5) 0.026(4) 0.000(3) 0.003(3) 0.002(4)
C13 0.030(5) 0.037(5) 0.034(5) -0.010(4) -0.012(4) 0.016(4)
C14 0.042(6) 0.050(6) 0.036(6) -0.009(5) -0.004(5) 0.009(5)
C15 0.043(6) 0.070(8) 0.043(7) -0.015(6) -0.015(5) -0.005(5)
C16 0.055(7) 0.060(7) 0.036(6) -0.011(5) -0.002(5) -0.009(5)
C17 0.043(6) 0.081(9) 0.022(5) 0.003(5) -0.006(4) -0.003(6)
C18 0.050(6) 0.087(9) 0.021(5) -0.002(5) -0.005(4) 0.021(6)
C19 0.040(6) 0.076(8) 0.031(6) 0.001(5) -0.004(5) 0.007(5)
C20 0.060(7) 0.074(8) 0.014(5) 0.020(5) 0.006(5) 0.010(6)
C21 0.059(7) 0.066(8) 0.032(6) 0.016(5) 0.005(5) 0.012(6)
C22 0.051(6) 0.050(6) 0.022(5) -0.002(4) -0.006(4) 0.005(5)
C23 0.028(5) 0.052(6) 0.024(5) 0.004(4) -0.001(4) 0.002(4)
C24 0.025(5) 0.064(7) 0.028(5) -0.009(5) 0.001(4) 0.009(4)
N5 0.020(4) 0.046(5) 0.028(4) 0.007(3) -0.005(3) 0.002(3)
N6 0.032(4) 0.046(5) 0.023(4) -0.015(4) -0.007(3) 0.004(4)
C25 0.056(7) 0.050(7) 0.041(6) 0.021(5) -0.013(5) -0.002(5)
C26 0.035(5) 0.057(7) 0.032(6) 0.018(5) 0.003(4) 0.002(5)
C27 0.050(6) 0.063(7) 0.023(5) 0.017(5) 0.010(5) 0.021(5)
C28 0.033(5) 0.058(7) 0.028(5) -0.004(5) -0.004(4) 0.012(5)
C29 0.023(5) 0.079(8) 0.027(5) 0.008(5) 0.001(4) 0.014(5)
C30 0.037(5) 0.079(8) 0.024(5) -0.018(5) -0.006(4) 0.029(6)
C31 0.031(5) 0.075(8) 0.029(5) -0.009(5) -0.011(4) 0.007(5)
C32 0.034(5) 0.081(8) 0.031(6) -0.024(5) -0.015(4) -0.005(5)
C33 0.035(5) 0.056(6) 0.031(6) -0.014(5) 0.011(4) -0.015(5)
C34 0.043(5) 0.038(5) 0.023(5) -0.011(4) 0.002(4) 0.003(4)
C35 0.019(4) 0.064(7) 0.030(5) -0.004(5) 0.000(4) 0.008(4)
C36 0.035(5) 0.048(6) 0.015(4) -0.005(4) 0.001(4) 0.015(5)
N7 0.031(4) 0.051(5) 0.031(4) -0.015(4) 0.003(3) 0.006(4)
N8 0.043(5) 0.048(5) 0.022(4) -0.013(4) -0.002(3) 0.019(4)
C37 0.039(5) 0.035(5) 0.037(6) -0.014(4) 0.001(4) 0.002(4)
C38 0.044(6) 0.046(6) 0.043(6) -0.025(5) 0.003(5) -0.003(5)
C39 0.026(5) 0.062(7) 0.060(7) -0.040(6) -0.003(5) -0.003(5)
C40 0.019(4) 0.054(7) 0.040(6) -0.020(5) -0.003(4) 0.001(4)
C41 0.035(5) 0.077(9) 0.034(6) -0.031(5) -0.019(4) 0.014(5)
C42 0.037(5) 0.068(8) 0.027(5) -0.009(5) -0.018(4) 0.017(5)
C43 0.019(4) 0.072(8) 0.027(5) -0.007(5) -0.001(4) 0.022(5)
C44 0.050(6) 0.047(6) 0.038(6) 0.001(5) 0.001(5) 0.024(5)
C45 0.041(6) 0.056(7) 0.031(6) 0.003(5) -0.006(4) 0.014(5)
C46 0.047(6) 0.045(6) 0.044(6) -0.007(5) -0.002(5) 0.014(5)
C47 0.026(5) 0.055(6) 0.028(5) -0.010(4) -0.001(4) 0.019(4)
C48 0.030(5) 0.055(6) 0.018(4) -0.009(4) -0.006(4) 0.016(4)
N9 0.027(4) 0.037(4) 0.023(4) -0.007(3) 0.008(3) -0.004(3)
N10 0.037(4) 0.027(4) 0.029(4) -0.008(3) -0.003(3) -0.004(3)
C49 0.038(5) 0.041(6) 0.029(5) -0.008(4) 0.016(4) -0.008(4)
C50 0.044(6) 0.049(6) 0.019(5) 0.005(4) 0.004(4) 0.000(5)
C51 0.040(6) 0.041(6) 0.030(5) 0.013(4) -0.003(4) -0.008(4)
C52 0.030(5) 0.049(6) 0.018(4) -0.003(4) -0.003(4) 0.007(4)
C53 0.044(6) 0.066(7) 0.028(5) 0.002(5) -0.016(4) -0.004(5)
C54 0.039(5) 0.041(6) 0.035(6) -0.004(4) -0.013(4) -0.003(4)
C55 0.035(5) 0.033(5) 0.028(5) -0.009(4) -0.006(4) 0.000(4)
C56 0.042(5) 0.031(5) 0.025(5) -0.011(4) 0.002(4) 0.001(4)
C57 0.051(6) 0.032(5) 0.044(6) 0.000(4) 0.005(5) -0.002(5)
C58 0.042(5) 0.027(5) 0.030(5) -0.001(4) -0.003(4) -0.002(4)
C59 0.037(5) 0.030(5) 0.018(4) -0.007(4) 0.001(4) 0.000(4)
C60 0.044(5) 0.038(5) 0.021(5) -0.003(4) 0.006(4) -0.003(4)
N1A 0.059(5) 0.027(4) 0.026(4) 0.001(3) -0.008(3) -0.002(3)
C2A 0.062(6) 0.033(5) 0.023(5) 0.003(3) -0.001(4) -0.003(4)
O2A 0.060(4) 0.047(4) 0.033(4) 0.010(3) 0.004(3) 0.006(3)
N3A 0.049(4) 0.030(4) 0.030(4) -0.004(3) -0.004(3) 0.000(3)
C4A 0.051(5) 0.020(4) 0.041(5) -0.013(3) -0.007(4) -0.001(3)
N4A 0.068(6) 0.039(5) 0.041(5) 0.002(4) 0.004(4) 0.019(4)
C5A 0.061(6) 0.037(5) 0.027(5) -0.005(3) -0.011(4) 0.012(4)
C6A 0.054(6) 0.037(5) 0.041(5) -0.006(4) -0.005(4) 0.003(4)
O1'A 0.090(5) 0.036(3) 0.022(3) 0.012(3) -0.013(3) -0.009(3)
C1'A 0.064(6) 0.027(4) 0.029(4) 0.013(3) -0.001(3) 0.006(4)
C2'A 0.097(8) 0.037(4) 0.025(4) 0.011(3) 0.011(4) 0.001(5)
O2'A 0.096(6) 0.060(5) 0.035(4) -0.003(4) 0.000(4) 0.014(4)
C3'A 0.069(6) 0.041(4) 0.026(4) 0.000(4) 0.000(4) -0.008(4)
O3'A 0.074(5) 0.052(4) 0.026(3) -0.007(3) 0.006(3) -0.004(4)
C4'A 0.076(7) 0.035(4) 0.020(4) 0.010(3) -0.010(4) -0.005(4)
C5'A 0.053(6) 0.042(5) 0.022(5) 0.004(4) -0.008(4) -0.007(4)
N1B 0.036(3) 0.035(4) 0.039(4) 0.013(3) -0.008(3) 0.004(3)
C2B 0.036(4) 0.032(5) 0.020(4) 0.002(3) -0.008(3) 0.004(3)
O2B 0.050(4) 0.049(4) 0.017(3) 0.008(3) -0.001(3) 0.013(3)
N3B 0.028(3) 0.048(5) 0.027(4) 0.003(3) -0.016(3) 0.008(3)
C4B 0.040(4) 0.048(6) 0.031(5) 0.008(4) -0.006(4) 0.003(4)
N4B 0.054(5) 0.076(7) 0.065(7) 0.040(5) 0.012(4) 0.029(5)
C5B 0.043(4) 0.046(6) 0.042(6) 0.016(4) -0.004(4) 0.007(4)
C6B 0.045(5) 0.046(6) 0.049(6) 0.024(4) -0.003(4) 0.002(4)
O1'B 0.038(3) 0.038(3) 0.039(4) 0.006(3) -0.002(3) 0.000(3)
C1'B 0.041(4) 0.040(5) 0.060(6) 0.025(4) 0.003(4) 0.002(3)
C2'B 0.050(5) 0.038(4) 0.084(7) 0.018(5) -0.001(4) -0.007(4)
O2'B 0.080(6) 0.086(7) 0.091(7) 0.053(6) -0.003(5) -0.033(5)
C3'B 0.067(6) 0.037(4) 0.048(5) 0.002(4) 0.005(4) -0.007(4)
O3'B 0.069(5) 0.038(4) 0.073(6) 0.004(4) -0.017(4) 0.000(3)
C4'B 0.028(4) 0.040(4) 0.038(5) 0.003(3) 0.008(3) -0.002(3)
C5'B 0.030(5) 0.033(4) 0.036(5) -0.001(4) -0.002(4) -0.004(4)
N1C 0.036(3) 0.028(4) 0.015(3) -0.002(2) 0.001(3) 0.007(3)
C2C 0.034(4) 0.035(5) 0.023(4) -0.006(3) 0.000(3) 0.000(3)
O2C 0.035(3) 0.048(4) 0.020(3) -0.006(3) 0.001(2) -0.005(3)
N3C 0.044(4) 0.037(4) 0.017(3) -0.010(3) 0.004(3) -0.009(3)
C4C 0.042(5) 0.049(6) 0.040(5) -0.020(4) 0.014(4) -0.008(4)
N4C 0.062(6) 0.097(8) 0.063(6) -0.052(6) 0.038(5) -0.035(6)
C5C 0.043(5) 0.059(7) 0.046(6) -0.023(5) 0.009(4) -0.013(5)
C6C 0.050(5) 0.042(5) 0.035(5) -0.010(4) 0.004(4) -0.015(4)
O1'C 0.048(4) 0.033(3) 0.020(3) -0.006(2) -0.006(3) -0.003(3)
C1'C 0.055(5) 0.021(4) 0.022(4) -0.006(3) 0.006(3) 0.002(4)
C2'C 0.070(6) 0.028(4) 0.025(4) 0.001(3) 0.010(3) -0.003(4)
O2'C 0.071(4) 0.076(5) 0.019(4) 0.004(3) 0.007(3) -0.003(4)
C3'C 0.071(5) 0.034(4) 0.022(4) 0.000(3) 0.008(4) 0.003(4)
O3'C 0.084(5) 0.040(4) 0.024(3) 0.008(3) 0.002(3) 0.001(4)
C4'C 0.059(5) 0.029(4) 0.020(4) -0.004(3) 0.004(4) 0.002(4)
C5'C 0.058(5) 0.031(5) 0.026(5) -0.007(4) -0.021(4) 0.010(4)
N1D 0.054(4) 0.051(5) 0.052(5) 0.015(4) 0.013(4) 0.019(4)
C2D 0.033(4) 0.036(5) 0.043(5) 0.004(4) 0.002(4) 0.000(3)
O2D 0.041(4) 0.049(4) 0.033(4) 0.007(3) 0.011(3) 0.021(3)
N3D 0.039(4) 0.032(4) 0.021(4) -0.004(3) 0.000(3) 0.002(3)
C4D 0.039(5) 0.033(5) 0.031(5) 0.000(4) -0.001(3) -0.008(3)
N4D 0.057(5) 0.058(6) 0.059(6) 0.027(5) 0.026(4) 0.003(4)
C5D 0.053(5) 0.050(6) 0.031(5) 0.013(4) -0.002(4) -0.001(4)
C6D 0.048(5) 0.056(6) 0.036(5) 0.017(4) -0.006(4) 0.007(4)
O1'D 0.094(6) 0.081(5) 0.071(6) 0.028(4) 0.027(4) 0.054(4)
C1'D 0.067(5) 0.080(7) 0.094(8) 0.047(6) 0.033(5) 0.042(4)
C2'D 0.065(6) 0.086(6) 0.129(10) 0.018(7) 0.034(6) 0.044(5)
O2'D 0.091(7) 0.104(9) 0.179(10) 0.007(8) 0.075(8) 0.010(6)
C3'D 0.120(9) 0.097(7) 0.132(9) -0.001(7) -0.011(8) 0.060(8)
O3'D 0.114(8) 0.122(9) 0.177(13) -0.028(9) -0.015(8) 0.064(7)
C4'D 0.135(9) 0.100(7) 0.066(8) 0.003(6) -0.015(7) 0.078(7)
C5'D 0.189(16) 0.099(9) 0.054(8) 0.001(7) 0.013(8) 0.093(11)
N1N 0.090(11) 0.132(12) 0.142(14) 0.036(10) 0.010(10) 0.004(10)
O1N 0.160(14) 0.121(10) 0.207(16) 0.045(10) 0.032(12) 0.019(10)
O2N 0.114(10) 0.121(10) 0.154(12) 0.023(9) 0.011(9) -0.015(8)
O3N 0.099(8) 0.093(8) 0.126(9) 0.002(7) 0.010(7) -0.011(7)
N2N 0.118(11) 0.122(14) 0.114(13) 0.002(10) 0.010(9) -0.004(10)
O4N 0.136(10) 0.122(10) 0.106(9) -0.005(8) 0.024(8) 0.031(8)
O5N 0.113(9) 0.127(11) 0.114(10) 0.008(8) 0.005(8) 0.009(8)
O6N 0.124(9) 0.117(10) 0.136(11) -0.012(8) 0.039(8) 0.003(8)
N3N 0.194(19) 0.080(12) 0.139(16) -0.021(9) 0.063(14) 0.010(11)
O7N 0.204(17) 0.154(15) 0.134(13) -0.001(10) 0.003(11) 0.046(12)
O8N 0.152(12) 0.145(12) 0.134(12) -0.019(10) 0.030(9) -0.036(10)
O9N 0.194(16) 0.152(14) 0.150(14) 0.023(10) 0.034(12) 0.027(12)
N4N 0.29(3) 0.35(4) 0.17(2) -0.05(3) 0.00(2) 0.04(3)
O10N 0.29(3) 0.17(2) 0.22(2) 0.061(16) -0.070(18) 0.039(19)
O11N 0.28(3) 0.40(4) 0.19(2) -0.08(2) -0.052(18) 0.12(2)
O12N 0.29(3) 0.48(5) 0.22(3) -0.01(3) 0.03(2) 0.09(3)

loop_
_atom_type_symbol
_atom_type_description
_atom_type_scat_dispersion_real
_atom_type_scat_dispersion_imag
_atom_type_scat_source
C C 0.0033 0.0016 'International Tables Vol C Tables 4.2.6.8 and 6.1.1.4'
H H 0.0000 0.0000 'International Tables Vol C Tables 4.2.6.8 and 6.1.1.4'
N N 0.0061 0.0033 'International Tables Vol C Tables 4.2.6.8 and 6.1.1.4'
O O 0.0106 0.0060 'International Tables Vol C Tables 4.2.6.8 and 6.1.1.4'
P P 0.1023 0.0942 'International Tables Vol C Tables 4.2.6.8 and 6.1.1.4'
Cu Cu 0.3201 1.2651 'International Tables Vol C Tables 4.2.6.8 and 6.1.1.4'

loop_
_geom_angle_atom_site_label_1
_geom_angle_atom_site_label_2
_geom_angle_atom_site_label_3
_geom_angle
_geom_angle_site_symmetry_1
_geom_angle_site_symmetry_3
O5 Cu1 O1 93.9(2) . .
O5 Cu1 N1 90.86(17) . .
O1 Cu1 N1 167.37(19) . .
O5 Cu1 N2 166.30(18) . .
O1 Cu1 N2 91.30(19) . .
N1 Cu1 N2 81.59(5) . .
O5 Cu1 O1W 91.3(2) . .
O1 Cu1 O1W 92.6(3) . .
N1 Cu1 O1W 99.0(2) . .
N2 Cu1 O1W 101.14(18) . .
O2 Cu2 O6 92.7(3) . .
O2 Cu2 N3 162.48(19) . .
O6 Cu2 N3 89.58(18) . .
O2 Cu2 N4 91.26(19) . .
O6 Cu2 N4 165.50(18) . .
N3 Cu2 N4 82.55(5) . .
O2 Cu2 O2W 94.2(3) . .
O6 Cu2 O2W 98.5(2) . .
N3 Cu2 O2W 102.67(17) . .
N4 Cu2 O2W 95.06(17) . .
O3 Cu3 O7 95.8(2) . .
O3 Cu3 N6 89.77(18) . .
O7 Cu3 N6 170.77(18) . .
O3 Cu3 N5 164.4(2) . .
O7 Cu3 N5 90.80(17) . .
N6 Cu3 N5 82.06(5) . .
O3 Cu3 O9 95.4(3) . .
O7 Cu3 O9 81.4(2) . .
N6 Cu3 O9 105.49(15) . .
N5 Cu3 O9 99.58(16) . .
O13 Cu4 O9 92.6(3) . .
O13 Cu4 N7 89.49(18) . .
O9 Cu4 N7 176.51(18) . .
O13 Cu4 N8 156.75(19) . .
O9 Cu4 N8 95.98(18) . .
N7 Cu4 N8 83.11(5) . .
O13 Cu4 O7 103.0(2) . .
O9 Cu4 O7 82.0(2) . .
N7 Cu4 O7 94.85(15) . .
N8 Cu4 O7 99.56(15) . .
O14 Cu5 O10 100.3(3) . .
O14 Cu5 N9 88.0(2) . .
O10 Cu5 N9 165.55(18) . .
O14 Cu5 N10 162.0(3) . .
O10 Cu5 N10 88.01(17) . .
N9 Cu5 N10 80.91(5) . .
O14 Cu5 O3W 92.8(4) . .
O10 Cu5 O3W 91.2(3) . .
N9 Cu5 O3W 100.28(19) . .
N10 Cu5 O3W 103.0(2) . .
O15 Cu6 O11 91.4(3) . .
O15 Cu6 N12 175.8(2) . .
O11 Cu6 N12 90.5(2) . .
O15 Cu6 N11 94.0(2) . .
O11 Cu6 N11 155.7(2) . .
N12 Cu6 N11 82.82(7) . .
O15 Cu6 O4W 93.4(4) . .
O11 Cu6 O4W 102.9(3) . .
N12 Cu6 O4W 89.8(4) . .
N11 Cu6 O4W 100.4(3) . .
N3A Cu7 N3D 176.85(16) . .
N3A Cu7 N3B 88.97(8) . 2_446
N3D Cu7 N3B 89.03(9) . 2_446
N3A Cu7 N3C 89.70(9) . 1_556
N3D Cu7 N3C 92.37(8) . 1_556
N3B Cu7 N3C 177.70(19) 2_446 1_556
O2 P1 O1 112.6(4) . .
O2 P1 O3 114.2(4) . .
O1 P1 O3 111.5(4) . .
O2 P1 O4 102.5(4) . .
O1 P1 O4 107.3(4) . .
O3 P1 O4 108.1(4) . .
P1 O1 Cu1 114.6(4) . .
P1 O2 Cu2 140.6(4) . .
P1 O3 Cu3 132.9(4) . .
C5'A O4 P1 125.3(6) . .
O6 P2 O7 115.7(3) . .
O6 P2 O5 113.9(3) . .
O7 P2 O5 111.0(3) . .
O6 P2 O8 104.8(3) . .
O7 P2 O8 101.4(3) . .
O5 P2 O8 108.9(3) . .
P2 O5 Cu1 140.2(4) . .
P2 O6 Cu2 125.7(4) . .
P2 O7 Cu3 130.1(4) . .
P2 O7 Cu4 130.3(3) . .
Cu3 O7 Cu4 99.0(2) . .
C5'B O8 P2 118.4(5) . .
O11 P3 O10 115.0(4) . .
O11 P3 O9 112.9(3) . .
O10 P3 O9 112.0(3) . .
O11 P3 O12 106.2(4) . .
O10 P3 O12 106.4(3) . .
O9 P3 O12 103.2(3) . .
P3 O9 Cu4 140.4(4) . .
P3 O9 Cu3 122.2(3) . .
Cu4 O9 Cu3 97.4(2) . .
P3 O10 Cu5 136.9(4) . .
P3 O11 Cu6 126.0(4) . .
C5'C O12 P3 119.8(6) . .
O13 P4 O14 113.5(4) . .
O13 P4 O15 113.7(4) . .
O14 P4 O15 113.2(4) . .
O13 P4 O16 105.2(4) . .
O14 P4 O16 107.1(5) . .
O15 P4 O16 103.0(5) . .
P4 O13 Cu4 128.0(4) . .
P4 O14 Cu5 135.5(5) . .
P4 O15 Cu6 132.4(5) . .
C5'D O16 P4 125.1(11) 2_556 .
C1 N1 C12 117.6(4) . .
C1 N1 Cu1 130.22(5) . .
C12 N1 Cu1 112.1(4) . .
C10 N2 C11 117.4(6) . .
C10 N2 Cu1 129.8(5) . .
C11 N2 Cu1 112.8(4) . .
N1 C1 C2 124.1(5) . .
C3 C2 C1 119.6(10) . .
C2 C3 C4 120.6(9) . .
C5 C4 C3 128.0(10) . .
C5 C4 C12 116.6(10) . .
C3 C4 C12 115.4(9) . .
C6 C5 C4 122.8(9) . .
C5 C6 C7 121.1(9) . .
C11 C7 C8 117.0(9) . .
C11 C7 C6 119.4(10) . .
C8 C7 C6 123.6(10) . .
C9 C8 C7 119.0(9) . .
C8 C9 C10 118.1(10) . .
N2 C10 C9 124.7(9) . .
N2 C11 C7 123.8(9) . .
N2 C11 C12 116.0(7) . .
C7 C11 C12 120.2(9) . .
N1 C12 C11 117.5(7) . .
N1 C12 C4 122.6(8) . .
C11 C12 C4 120.0(8) . .
C13 N3 C24 117.0(4) . .
C13 N3 Cu2 130.56(5) . .
C24 N3 Cu2 112.3(4) . .
C22 N4 C23 118.6(6) . .
C22 N4 Cu2 130.5(4) . .
C23 N4 Cu2 110.8(4) . .
N3 C13 C14 123.3(5) . .
C15 C14 C13 120.8(10) . .
C14 C15 C16 120.5(10) . .
C15 C16 C24 115.7(10) . .
C15 C16 C17 126.9(10) . .
C24 C16 C17 117.3(10) . .
C18 C17 C16 122.4(10) . .
C17 C18 C19 120.3(10) . .
C23 C19 C20 118.0(10) . .
C23 C19 C18 117.8(11) . .
C20 C19 C18 124.2(10) . .
C21 C20 C19 122.1(9) . .
C20 C21 C22 115.4(11) . .
N4 C22 C21 124.6(9) . .
C19 C23 N4 121.1(9) . .
C19 C23 C24 122.8(9) . .
N4 C23 C24 116.1(7) . .
N3 C24 C23 118.0(8) . .
N3 C24 C16 122.6(9) . .
C23 C24 C16 119.3(9) . .
C25 N5 C36 115.7(4) . .
C25 N5 Cu3 131.40(4) . .
C36 N5 Cu3 112.9(4) . .
C34 N6 C35 118.6(6) . .
C34 N6 Cu3 128.8(4) . .
C35 N6 Cu3 112.5(4) . .
N5 C25 C26 125.8(5) . .
C25 C26 C27 118.1(9) . .
C26 C27 C28 119.5(9) . .
C36 C28 C27 116.6(9) . .
C36 C28 C29 118.5(10) . .
C27 C28 C29 125.0(9) . .
C30 C29 C28 121.4(10) . .
C29 C30 C31 122.8(9) . .
C35 C31 C32 116.4(9) . .
C35 C31 C30 117.3(10) . .
C32 C31 C30 126.1(9) . .
C33 C32 C31 120.5(9) . .
C32 C33 C34 116.9(9) . .
N6 C34 C33 124.1(8) . .
N6 C35 C31 123.3(9) . .
N6 C35 C36 117.1(7) . .
C31 C35 C36 119.3(9) . .
N5 C36 C28 124.3(9) . .
N5 C36 C35 115.1(7) . .
C28 C36 C35 120.6(8) . .
C37 N7 C48 117.9(4) . .
C37 N7 Cu4 130.97(5) . .
C48 N7 Cu4 111.1(4) . .
C47 N8 C46 120.1(6) . .
C47 N8 Cu4 112.3(5) . .
C46 N8 Cu4 127.3(5) . .
N7 C37 C38 122.8(5) . .
C37 C38 C39 118.0(9) . .
C40 C39 C38 121.3(9) . .
C39 C40 C48 118.9(9) . .
C39 C40 C41 125.0(9) . .
C48 C40 C41 116.0(9) . .
C42 C41 C40 121.1(9) . .
C41 C42 C43 121.7(9) . .
C47 C43 C42 119.1(10) . .
C47 C43 C44 116.1(9) . .
C42 C43 C44 124.6(9) . .
C45 C44 C43 120.7(9) . .
C44 C45 C46 119.3(10) . .
N8 C46 C45 119.5(9) . .
N8 C47 C48 116.7(8) . .
N8 C47 C43 123.7(9) . .
C48 C47 C43 119.5(9) . .
C47 C48 N7 116.8(7) . .
C47 C48 C40 122.3(8) . .
N7 C48 C40 120.9(9) . .
C49 N9 C60 115.4(4) . .
C49 N9 Cu5 130.11(4) . .
C60 N9 Cu5 114.5(4) . .
C58 N10 C59 116.7(5) . .
C58 N10 Cu5 128.8(4) . .
C59 N10 Cu5 114.1(4) . .
N9 C49 C50 122.8(4) . .
C51 C50 C49 120.6(8) . .
C50 C51 C52 119.9(9) . .
C51 C52 C60 117.3(8) . .
C51 C52 C53 125.5(9) . .
C60 C52 C53 117.0(9) . .
C54 C53 C52 121.4(9) . .
C53 C54 C55 121.7(8) . .
C59 C55 C56 115.9(8) . .
C59 C55 C54 118.0(8) . .
C56 C55 C54 126.1(8) . .
C57 C56 C55 120.8(9) . .
C56 C57 C58 119.6(9) . .
N10 C58 C57 123.1(8) . .
N10 C59 C55 123.9(8) . .
N10 C59 C60 114.6(7) . .
C55 C59 C60 121.4(8) . .
N9 C60 C59 115.8(7) . .
N9 C60 C52 123.6(8) . .
C59 C60 C52 120.5(8) . .
C61 N11 C72 118.5(8) . .
C61 N11 Cu6 131.74(7) . .
C72 N11 Cu6 109.5(8) . .
C70 N12 C71 115.3(11) . .
C70 N12 Cu6 129.0(8) . .
C71 N12 Cu6 115.7(7) . .
N11 C61 C62 136.3(8) . .
C63 C62 C61 98.5(17) . .
C62 C63 C64 146(2) . .
C65 C64 C63 159.3(18) . .
C65 C64 C72 112.6(15) . .
C63 C64 C72 88.1(13) . .
C66 C65 C64 134(2) . .
C65 C66 C68 127(2) . .
C67 C68 C71 119(2) . .
C67 C68 C66 126(2) . .
C71 C68 C66 114.7(18) . .
C68 C67 C69 126(2) . .
C70 C69 C67 107.0(15) . .
N12 C70 C69 129.4(16) . .
C68 C71 N12 123.7(15) . .
C68 C71 C72 129.2(16) . .
N12 C71 C72 107.1(12) . .
N11 C72 C71 124.5(14) . .
N11 C72 C64 132.2(14) . .
C71 C72 C64 103.2(13) . .
C6A N1A C2A 124.1(2) . .
C6A N1A C1'A 121.8(2) . .
C2A N1A C1'A 114.14(11) . .
O2A C2A N1A 121.9(3) . .
O2A C2A N3A 120.4(3) . .
N1A C2A N3A 117.7(2) . .
C4A N3A C2A 118.1(4) . .
C4A N3A Cu7 134.0(4) . .
C2A N3A Cu7 107.6(3) . .
N3A C4A N4A 114.9(4) . .
N3A C4A C5A 124.7(4) . .
N4A C4A C5A 120.4(4) . .
C6A C5A C4A 116.8(4) . .
N1A C6A C5A 118.6(4) . .
C1'A O1'A C4'A 110.7(6) . .
O1'A C1'A N1A 108.3(3) . .
O1'A C1'A C2'A 107.5(5) . .
N1A C1'A C2'A 110.8(5) . .
O2'A C2'A C3'A 111.8(8) . .
O2'A C2'A C1'A 111.0(9) . .
C3'A C2'A C1'A 100.0(7) . .
O3'A C3'A C2'A 113.7(9) . .
O3'A C3'A C4'A 110.7(8) . .
C2'A C3'A C4'A 103.0(9) . .
O1'A C4'A C5'A 108.0(8) . .
O1'A C4'A C3'A 101.4(7) . .
C5'A C4'A C3'A 114.2(9) . .
O4 C5'A C4'A 104.3(8) . .
C2B N1B C6B 117.8(4) . .
C2B N1B C1'B 118.26(16) . .
C6B N1B C1'B 123.9(3) . .
O2B C2B N3B 122.3(4) . .
O2B C2B N1B 118.9(4) . .
N3B C2B N1B 118.8(2) . .
C4B N3B C2B 123.2(5) . .
C4B N3B Cu7 131.0(5) . 2_456
C2B N3B Cu7 105.7(3) . 2_456
N3B C4B N4B 121.3(5) . .
N3B C4B C5B 118.0(6) . .
N4B C4B C5B 120.7(5) . .
C6B C5B C4B 120.3(5) . .
C5B C6B N1B 121.9(5) . .
C1'B O1'B C4'B 110.2(6) . .
O1'B C1'B N1B 109.0(3) . .
O1'B C1'B C2'B 106.8(5) . .
N1B C1'B C2'B 113.6(5) . .
O2'B C2'B C3'B 108.3(9) . .
O2'B C2'B C1'B 108.4(9) . .
C3'B C2'B C1'B 101.1(7) . .
O3'B C3'B C4'B 112.3(9) . .
O3'B C3'B C2'B 114.2(8) . .
C4'B C3'B C2'B 102.4(9) . .
C5'B C4'B O1'B 106.3(7) . .
C5'B C4'B C3'B 114.4(8) . .
O1'B C4'B C3'B 104.7(8) . .
O8 C5'B C4'B 109.9(7) . .
C6C N1C C2C 121.2(3) . .
C6C N1C C1'C 123.8(2) . .
C2C N1C C1'C 114.94(15) . .
O2C C2C N3C 121.9(3) . .
O2C C2C N1C 122.0(3) . .
N3C C2C N1C 116.1(3) . .
C4C N3C C2C 124.0(4) . .
C4C N3C Cu7 129.6(4) . 1_554
C2C N3C Cu7 106.4(3) . 1_554
N4C C4C N3C 118.9(4) . .
N4C C4C C5C 125.4(5) . .
N3C C4C C5C 115.7(5) . .
C6C C5C C4C 121.9(5) . .
N1C C6C C5C 121.0(4) . .
C1'C O1'C C4'C 110.4(5) . .
O1'C C1'C N1C 107.1(3) . .
O1'C C1'C C2'C 106.4(4) . .
N1C C1'C C2'C 113.6(4) . .
O2'C C2'C C3'C 110.7(8) . .
O2'C C2'C C1'C 110.1(8) . .
C3'C C2'C C1'C 102.8(7) . .
O3'C C3'C C2'C 117.8(9) . .
O3'C C3'C C4'C 112.9(7) . .
C2'C C3'C C4'C 100.9(8) . .
O1'C C4'C C5'C 109.1(7) . .
O1'C C4'C C3'C 105.8(7) . .
C5'C C4'C C3'C 113.0(8) . .
O12 C5'C C4'C 109.2(7) . .
C6D N1D C2D 121.1(3) . .
C6D N1D C1'D 120.3(2) . .
C2D N1D C1'D 118.56(13) . .
O2D C2D N1D 122.1(3) . .
O2D C2D N3D 119.0(3) . .
N1D C2D N3D 118.9(2) . .
C4D N3D C2D 120.3(4) . .
C4D N3D Cu7 132.6(4) . .
C2D N3D Cu7 107.0(3) . .
N4D C4D N3D 119.7(5) . .
N4D C4D C5D 119.5(5) . .
N3D C4D C5D 120.9(5) . .
C6D C5D C4D 117.5(5) . .
C5D C6D N1D 121.2(4) . .
C1'D O1'D C4'D 101.3(9) . .
C2'D C1'D O1'D 110.6(7) . .
C2'D C1'D N1D 113.2(6) . .
O1'D C1'D N1D 114.0(4) . .
C1'D C2'D C3'D 104.0(14) . .
C1'D C2'D O2'D 105.9(12) . .
C3'D C2'D O2'D 101.4(12) . .
O3'D C3'D C4'D 98.5(14) . .
O3'D C3'D C2'D 127(2) . .
C4'D C3'D C2'D 100.5(16) . .
C3'D C4'D O1'D 103.4(12) . .
C3'D C4'D C5'D 111.3(14) . .
O1'D C4'D C5'D 99.3(14) . .
O16 C5'D C4'D 115.1(12) 2_546 .
O3N N1N O2N 119.0(17) . .
O3N N1N O1N 115.9(16) . .
O2N N1N O1N 125.0(17) . .
O5N N2N O6N 117.3(17) . .
O5N N2N O4N 124.3(17) . .
O6N N2N O4N 118.4(16) . .
O7N N3N O8N 108(2) . .
O7N N3N O9N 114(2) . .
O8N N3N O9N 133.7(19) . .
O10N N4N O12N 136(4) . .
O10N N4N O11N 107(3) . .
O12N N4N O11N 116(3) . .

loop_
_geom_bond_atom_site_label_1
_geom_bond_atom_site_label_2
_geom_bond_distance
_geom_bond_site_symmetry_2
Cu1 O5 1.945(6) .
Cu1 O1 1.990(6) .
Cu1 N1 2.0248(13) .
Cu1 N2 2.0602(16) .
Cu1 O1W 2.220(6) .
Cu2 O2 1.940(6) .
Cu2 O6 1.953(6) .
Cu2 N3 2.0101(13) .
Cu2 N4 2.0547(18) .
Cu2 O2W 2.249(6) .
Cu3 O3 1.937(6) .
Cu3 O7 1.959(6) .
Cu3 N6 2.0109(15) .
Cu3 N5 2.0334(14) .
Cu3 O9 2.277(6) .
Cu4 O13 1.974(6) .
Cu4 O9 1.975(6) .
Cu4 N7 1.9912(14) .
Cu4 N8 2.0272(18) .
Cu4 O7 2.241(6) .
Cu5 O14 1.959(7) .
Cu5 O10 1.963(6) .
Cu5 N9 2.0045(13) .
Cu5 N10 2.0249(15) .
Cu5 O3W 2.322(7) .
Cu6 O15 1.929(10) .
Cu6 O11 1.992(7) .
Cu6 N12 2.029(2) .
Cu6 N11 2.0501(16) .
Cu6 O4W 2.208(10) .
Cu7 N3A 2.034(5) .
Cu7 N3D 2.036(4) .
Cu7 N3B 2.047(5) 2_446
Cu7 N3C 2.055(4) 1_556
P1 O2 1.498(6) .
P1 O1 1.551(7) .
P1 O3 1.552(6) .
P1 O4 1.610(7) .
O4 C5'A 1.468(11) .
P2 O6 1.519(6) .
P2 O7 1.531(6) .
P2 O5 1.545(6) .
P2 O8 1.628(6) .
O8 C5'B 1.450(11) .
P3 O11 1.507(6) .
P3 O10 1.522(6) .
P3 O9 1.528(6) .
P3 O12 1.610(7) .
O12 C5'C 1.450(11) .
P4 O13 1.511(6) .
P4 O14 1.521(8) .
P4 O15 1.525(10) .
P4 O16 1.628(9) .
O16 C5'D 1.39(2) 2_556
N1 C1 1.3413(6) .
N1 C12 1.376(9) .
N2 C10 1.302(10) .
N2 C11 1.351(9) .
C1 C2 1.395(10) .
C2 C3 1.377(15) .
C3 C4 1.425(16) .
C4 C5 1.415(16) .
C4 C12 1.475(13) .
C5 C6 1.387(17) .
C6 C7 1.418(15) .
C7 C11 1.409(13) .
C7 C8 1.412(15) .
C8 C9 1.386(15) .
C9 C10 1.406(14) .
C11 C12 1.442(14) .
N3 C13 1.3303(9) .
N3 C24 1.380(10) .
N4 C22 1.292(11) .
N4 C23 1.408(9) .
C13 C14 1.386(10) .
C14 C15 1.328(15) .
C15 C16 1.421(17) .
C16 C24 1.433(14) .
C16 C17 1.443(15) .
C17 C18 1.341(17) .
C18 C19 1.473(15) .
C19 C23 1.369(14) .
C19 C20 1.404(16) .
C20 C21 1.372(16) .
C21 C22 1.429(14) .
C23 C24 1.413(15) .
N5 C25 1.3344(6) .
N5 C36 1.378(9) .
N6 C34 1.310(10) .
N6 C35 1.373(10) .
C25 C26 1.385(9) .
C26 C27 1.400(15) .
C27 C28 1.425(15) .
C28 C36 1.412(13) .
C28 C29 1.438(14) .
C29 C30 1.316(16) .
C30 C31 1.459(15) .
C31 C35 1.420(13) .
C31 C32 1.430(16) .
C32 C33 1.399(15) .
C33 C34 1.443(13) .
C35 C36 1.442(14) .
N7 C37 1.3735(9) .
N7 C48 1.420(9) .
N8 C47 1.360(10) .
N8 C46 1.364(11) .
C37 C38 1.399(9) .
C38 C39 1.422(16) .
C39 C40 1.374(15) .
C40 C48 1.421(13) .
C40 C41 1.484(15) .
C41 C42 1.353(17) .
C42 C43 1.423(14) .
C43 C47 1.417(13) .
C43 C44 1.426(15) .
C44 C45 1.397(15) .
C45 C46 1.446(14) .
C47 C48 1.414(15) .
N9 C49 1.3655(6) .
N9 C60 1.374(9) .
N10 C58 1.349(9) .
N10 C59 1.384(9) .
C49 C50 1.401(9) .
C50 C51 1.360(13) .
C51 C52 1.372(13) .
C52 C60 1.448(13) .
C52 C53 1.482(13) .
C53 C54 1.350(14) .
C54 C55 1.485(13) .
C55 C59 1.396(12) .
C55 C56 1.427(13) .
C56 C57 1.353(14) .
C57 C58 1.388(13) .
C59 C60 1.440(13) .
N11 C61 1.1650(8) .
N11 C72 1.260(16) .
N12 C70 1.222(16) .
N12 C71 1.381(17) .
C61 C62 1.56(2) .
C62 C63 1.30(2) .
C63 C64 1.69(3) .
C64 C65 1.47(2) .
C64 C72 1.74(3) .
C65 C66 1.01(2) .
C66 C68 1.46(3) .
C68 C67 1.16(2) .
C68 C71 1.37(2) .
C67 C69 1.53(2) .
C69 C70 1.43(2) .
C71 C72 1.56(2) .
N1A C6A 1.367(5) .
N1A C2A 1.375(2) .
N1A C1'A 1.5329(16) .
C2A O2A 1.247(5) .
C2A N3A 1.414(5) .
N3A C4A 1.339(6) .
C4A N4A 1.352(6) .
C4A C5A 1.405(7) .
C5A C6A 1.397(7) .
O1'A C1'A 1.412(7) .
O1'A C4'A 1.482(11) .
C1'A C2'A 1.553(11) .
C2'A O2'A 1.413(14) .
C2'A C3'A 1.533(15) .
C3'A O3'A 1.448(11) .
C3'A C4'A 1.538(14) .
C4'A C5'A 1.533(14) .
N1B C2B 1.393(3) .
N1B C6B 1.425(5) .
N1B C1'B 1.439(3) .
C2B O2B 1.242(4) .
C2B N3B 1.369(7) .
N3B C4B 1.319(6) .
N3B Cu7 2.047(5) 2_456
C4B N4B 1.364(10) .
C4B C5B 1.455(8) .
C5B C6B 1.277(10) .
O1'B C1'B 1.438(7) .
O1'B C4'B 1.488(11) .
C1'B C2'B 1.588(12) .
C2'B O2'B 1.454(14) .
C2'B C3'B 1.562(16) .
C3'B O3'B 1.405(13) .
C3'B C4'B 1.538(14) .
C4'B C5'B 1.488(13) .
N1C C6C 1.317(6) .
N1C C2C 1.420(2) .
N1C C1'C 1.518(2) .
C2C O2C 1.242(5) .
C2C N3C 1.391(6) .
N3C C4C 1.341(7) .
N3C Cu7 2.055(4) 1_554
C4C N4C 1.298(8) .
C4C C5C 1.429(6) .
C5C C6C 1.336(8) .
O1'C C1'C 1.425(6) .
O1'C C4'C 1.444(11) .
C1'C C2'C 1.557(9) .
C2'C O2'C 1.377(12) .
C2'C C3'C 1.522(15) .
C3'C O3'C 1.378(11) .
C3'C C4'C 1.563(13) .
C4'C C5'C 1.541(14) .
N1D C6D 1.360(5) .
N1D C2D 1.366(2) .
N1D C1'D 1.4490(19) .
C2D O2D 1.220(5) .
C2D N3D 1.368(6) .
N3D C4D 1.349(7) .
C4D N4D 1.336(8) .
C4D C5D 1.417(7) .
C5D C6D 1.349(8) .
O1'D C1'D 1.431(8) .
O1'D C4'D 1.59(2) .
C1'D C2'D 1.392(18) .
C2'D C3'D 1.49(2) .
C2'D O2'D 1.614(17) .
C3'D O3'D 1.24(2) .
C3'D C4'D 1.43(2) .
C4'D C5'D 1.67(2) .
C5'D O16 1.39(2) 2_546
N1N O3N 1.293(16) .
N1N O2N 1.298(17) .
N1N O1N 1.402(18) .
N2N O5N 1.200(16) .
N2N O6N 1.326(16) .
N2N O4N 1.350(16) .
N3N O7N 1.205(18) .
N3N O8N 1.212(17) .
N3N O9N 1.331(18) .
N4N O10N 1.27(2) .
N4N O12N 1.38(2) .
N4N O11N 1.39(2) .

loop_
_platon_squeeze_void_nr
_platon_squeeze_void_average_x
_platon_squeeze_void_average_y
_platon_squeeze_void_average_z
_platon_squeeze_void_volume
_platon_squeeze_void_count_electrons
_platon_squeeze_void_content
1 -0.021 0.173 0.156 3881 1985 ' '
2 0.251 0.963 0.210 21 5 ' '
3 0.357 0.711 0.225 18 8 ' '
4 0.643 0.211 0.775 18 8 ' '
5 0.749 0.463 0.790 20 5 ' '
